data_1573539
loop_
_publ_author_name
'Slamang, Ferhan'
'Hosten, Eric Cyriel'
'Betz, Richard'

_publ_section_title
;
 3-Iodoaniline
;
_journal_coeditor_code BX4032
_journal_issue 12
_journal_name_full IUCrData
_journal_paper_doi 10.1107/S2414314624012264
_journal_volume 9
_journal_year 2024
_chemical_formula_iupac 'C6 H6 I N'
_chemical_formula_moiety 'C6 H6 I N'
_chemical_formula_sum 'C6 H6 I N'
_chemical_formula_weight 219.02
_chemical_name_common 3-Iodoaniline
_chemical_name_systematic 3-Iodoaniline
_space_group_crystal_system orthorhombic
_space_group_IT_number 19
_space_group_name_Hall 'P 2ac 2ab'
_space_group_name_H-M_alt 'P 21 21 21'
_atom_sites_solution_hydrogens mixed
_atom_sites_solution_primary direct
_atom_sites_solution_secondary difmap
_audit_creation_method SHELXL-2019/3
_cell_angle_alpha 90
_cell_angle_beta 90
_cell_angle_gamma 90
_cell_formula_units_Z 8
_cell_length_a 5.0748(3)
_cell_length_b 12.9872(8)
_cell_length_c 20.6243(12)
_cell_measurement_reflns_used 9179
_cell_measurement_temperature 200(2)
_cell_measurement_theta_max 28.27
_cell_measurement_theta_min 2.52
_cell_volume 1359.29(14)
_computing_cell_refinement
;
SAINT (Bruker, 2014)
;
_computing_data_collection
;
APEX2 (Bruker, 2014)
;
_computing_data_reduction
;
SAINT (Bruker, 2014)
;
_computing_molecular_graphics
;
ORTEP-3 for Windows (Farrugia, 2012), Mercury (Macrae <i>et al</i>,
2020)
;
_computing_publication_material
;
<i>SHELXL2019/3</i> (Sheldrick, 2015), PLATON (Spek, 2020)
;
_computing_structure_refinement
;
<i>SHELXL2019/3</i> (Sheldrick, 2015)
;
_computing_structure_solution
;
SHELXS97 (Sheldrick 2008)
;
_diffrn_ambient_temperature 200(2)
_diffrn_measured_fraction_theta_full 0.998
_diffrn_measured_fraction_theta_max 0.998
_diffrn_measurement_device_type 'Bruker D8 Quest'
_diffrn_measurement_method '\f and \w scans'
_diffrn_radiation_type MoK\a
_diffrn_radiation_wavelength 0.71073
_diffrn_reflns_av_R_equivalents 0.0254
_diffrn_reflns_av_unetI/netI 0.0221
_diffrn_reflns_limit_h_max 6
_diffrn_reflns_limit_h_min -6
_diffrn_reflns_limit_k_max 17
_diffrn_reflns_limit_k_min 0
_diffrn_reflns_limit_l_max 27
_diffrn_reflns_limit_l_min 0
_diffrn_reflns_number 3508
_diffrn_reflns_theta_full 25.242
_diffrn_reflns_theta_max 28.288
_diffrn_reflns_theta_min 2.522
_exptl_absorpt_coefficient_mu 4.604
_exptl_absorpt_correction_T_max 0.745686
_exptl_absorpt_correction_T_min 0.280050
_exptl_absorpt_correction_type multi-scan
_exptl_absorpt_process_details
;
(SADABS; Krause <i>et al.</i>, 2015)
;
_exptl_crystal_colour colourless
_exptl_crystal_density_diffrn 2.140
_exptl_crystal_description block
_exptl_crystal_F_000 816
_exptl_crystal_size_max 0.300
_exptl_crystal_size_mid 0.287
_exptl_crystal_size_min 0.220
_refine_diff_density_max 0.958
_refine_diff_density_min -1.039
_refine_ls_abs_structure_details
;
 Refined as an inversion twin
;
_refine_ls_abs_structure_Flack 0.44(9)
_refine_ls_extinction_method none
_refine_ls_goodness_of_fit_ref 1.250
_refine_ls_hydrogen_treatment mixed
_refine_ls_matrix_type full
_refine_ls_number_parameters 158
_refine_ls_number_reflns 3379
_refine_ls_number_restraints 0
_refine_ls_restrained_S_all 1.250
_refine_ls_R_factor_all 0.0549
_refine_ls_R_factor_gt 0.0481
_refine_ls_shift/su_max 0.000
_refine_ls_shift/su_mean 0.000
_refine_ls_structure_factor_coef Fsqd
_refine_ls_weighting_details 'w=1/[\s^2^(Fo^2^)+10.4557P] where P=(Fo^2^+2Fc^2^)/3'
_refine_ls_weighting_scheme calc
_refine_ls_wR_factor_gt 0.0772
_refine_ls_wR_factor_ref 0.0794
_reflns_number_gt 3094
_reflns_number_total 3379
_reflns_threshold_expression 'I > 2\s(I)'
_cod_data_source_file bx4032.cif
_cod_data_source_block I
_cod_database_code 1573539
_shelx_space_group_comment
;
The symmetry employed for this shelxl refinement is uniquely defined
by the following loop, which should always be used as a source of
symmetry information in preference to the above space-group names.
They are only intended as comments.
;

loop_
_space_group_symop_operation_xyz
'x, y, z'
'-x+1/2, -y, z+1/2'
'-x, y+1/2, -z+1/2'
'x+1/2, -y+1/2, -z'

loop_
_atom_site_type_symbol
_atom_site_label
_atom_site_fract_x
_atom_site_fract_y
_atom_site_fract_z
_atom_site_U_iso_or_equiv
_atom_site_adp_type
_atom_site_calc_flag
_atom_site_occupancy
_atom_site_disorder_assembly
_atom_site_disorder_group
I I1 -0.29954(15) 0.23185(5) 0.36694(4) 0.03054(16) Uani d 1 . .
I I2 0.19029(13) 1.01208(5) 0.36477(4) 0.03011(16) Uani d 1 . .
N N1 0.311(2) 0.5517(8) 0.2859(5) 0.038(2) Uani d 1 . .
H H711 0.45(3) 0.581(12) 0.283(7) 0.057 Uiso d 1 . .
H H712 0.29(3) 0.523(10) 0.246(6) 0.057 Uiso d 1 . .
N N2 0.811(2) 0.6961(7) 0.2824(5) 0.035(2) Uani d 1 . .
H H721 0.79(3) 0.718(10) 0.244(6) 0.053 Uiso d 1 . .
H H722 0.95(3) 0.660(12) 0.288(7) 0.053 Uiso d 1 . .
C C11 0.246(2) 0.4856(8) 0.3367(5) 0.034(3) Uani d 1 . .
C C12 0.055(2) 0.4098(8) 0.3286(5) 0.027(2) Uani d 1 . .
H H12 -0.025586 0.399800 0.287462 0.033 Uiso calc 1 . .
C C13 -0.017(2) 0.3494(8) 0.3806(5) 0.028(2) Uani d 1 . .
C C14 0.096(2) 0.3604(10) 0.4415(5) 0.037(3) Uani d 1 . .
H H14 0.044405 0.317533 0.476599 0.044 Uiso calc 1 . .
C C15 0.285(3) 0.4353(9) 0.4494(5) 0.040(3) Uani d 1 . .
H H15 0.365993 0.444220 0.490503 0.048 Uiso calc 1 . .
C C16 0.359(2) 0.4986(9) 0.3974(5) 0.035(3) Uani d 1 . .
H H16 0.487506 0.550785 0.403765 0.042 Uiso calc 1 . .
C C21 0.7402(19) 0.7588(8) 0.3351(5) 0.029(2) Uani d 1 . .
C C22 0.548(2) 0.8356(8) 0.3249(5) 0.027(2) Uani d 1 . .
H H22 0.474817 0.847272 0.283107 0.032 Uiso calc 1 . .
C C23 0.4677(17) 0.8935(7) 0.3780(5) 0.023(2) Uani d 1 . .
C C24 0.568(2) 0.8779(8) 0.4395(5) 0.032(2) Uani d 1 . .
H H24 0.507738 0.917882 0.475135 0.038 Uiso calc 1 . .
C C25 0.757(2) 0.8032(8) 0.4478(5) 0.035(3) Uani d 1 . .
H H25 0.827830 0.792069 0.489853 0.042 Uiso calc 1 . .
C C26 0.846(2) 0.7436(9) 0.3964(5) 0.032(3) Uani d 1 . .
H H26 0.977570 0.692867 0.403175 0.039 Uiso calc 1 . .

loop_
_atom_site_aniso_label
_atom_site_aniso_U_11
_atom_site_aniso_U_22
_atom_site_aniso_U_33
_atom_site_aniso_U_12
_atom_site_aniso_U_13
_atom_site_aniso_U_23
I1 0.0283(3) 0.0277(3) 0.0356(3) 0.0017(3) 0.0044(4) 0.0022(3)
I2 0.0273(3) 0.0253(3) 0.0377(3) 0.0014(3) 0.0022(4) 0.0021(3)
N1 0.029(5) 0.036(5) 0.049(6) -0.011(5) 0.004(5) 0.004(4)
N2 0.043(6) 0.026(5) 0.037(5) 0.002(5) 0.004(5) -0.004(4)
C11 0.027(7) 0.026(5) 0.049(6) 0.004(5) -0.005(5) -0.005(5)
C12 0.029(6) 0.032(6) 0.021(5) 0.003(5) -0.003(4) -0.001(4)
C13 0.025(5) 0.028(5) 0.032(6) 0.001(4) -0.002(4) -0.001(4)
C14 0.038(7) 0.046(7) 0.027(5) 0.007(6) 0.002(5) 0.002(5)
C15 0.041(7) 0.048(7) 0.031(5) 0.007(6) -0.012(5) -0.010(5)
C16 0.030(6) 0.032(6) 0.043(6) -0.014(5) 0.006(5) -0.015(5)
C21 0.015(6) 0.036(6) 0.036(5) -0.013(5) -0.002(4) 0.006(4)
C22 0.025(6) 0.028(5) 0.027(5) -0.002(5) -0.010(4) 0.006(4)
C23 0.012(4) 0.023(5) 0.033(5) -0.004(4) 0.005(4) 0.002(4)
C24 0.038(6) 0.032(6) 0.024(5) 0.000(5) 0.005(5) -0.001(4)
C25 0.040(8) 0.038(6) 0.028(5) -0.002(5) 0.000(5) 0.004(4)
C26 0.023(6) 0.036(6) 0.037(5) -0.003(5) -0.005(5) 0.013(5)

loop_
_atom_type_symbol
_atom_type_description
_atom_type_scat_dispersion_real
_atom_type_scat_dispersion_imag
_atom_type_scat_source
C C 0.0033 0.0016 'International Tables Vol C Tables 4.2.6.8 and 6.1.1.4'
H H 0.0000 0.0000 'International Tables Vol C Tables 4.2.6.8 and 6.1.1.4'
I I -0.4742 1.8119 'International Tables Vol C Tables 4.2.6.8 and 6.1.1.4'
N N 0.0061 0.0033 'International Tables Vol C Tables 4.2.6.8 and 6.1.1.4'

loop_
_geom_angle_atom_site_label_1
_geom_angle_atom_site_label_2
_geom_angle_atom_site_label_3
_geom_angle_site_symmetry_1
_geom_angle_site_symmetry_3
_geom_angle
_geom_angle_publ_flag
C11 N1 H711 . . 124(10) ?
C11 N1 H712 . . 113(8) ?
H711 N1 H712 . . 105(10) ?
C21 N2 H721 . . 120(9) ?
C21 N2 H722 . . 116(10) ?
H721 N2 H722 . . 114(10) ?
C16 C11 C12 . . 118.9(10) ?
C16 C11 N1 . . 120.2(10) ?
C12 C11 N1 . . 120.7(10) ?
C13 C12 C11 . . 119.6(10) ?
C13 C12 H12 . . 120.2 ?
C11 C12 H12 . . 120.2 ?
C12 C13 C14 . . 122.4(11) ?
C12 C13 I1 . . 119.2(8) ?
C14 C13 I1 . . 118.3(8) ?
C15 C14 C13 . . 117.9(11) ?
C15 C14 H14 . . 121.1 ?
C13 C14 H14 . . 121.1 ?
C14 C15 C16 . . 120.7(10) ?
C14 C15 H15 . . 119.6 ?
C16 C15 H15 . . 119.6 ?
C11 C16 C15 . . 120.5(10) ?
C11 C16 H16 . . 119.8 ?
C15 C16 H16 . . 119.8 ?
C26 C21 N2 . . 121.6(10) ?
C26 C21 C22 . . 120.2(10) ?
N2 C21 C22 . . 118.2(10) ?
C23 C22 C21 . . 117.9(9) ?
C23 C22 H22 . . 121.1 ?
C21 C22 H22 . . 121.1 ?
C24 C23 C22 . . 122.5(10) ?
C24 C23 I2 . . 118.2(8) ?
C22 C23 I2 . . 119.3(7) ?
C25 C24 C23 . . 118.3(10) ?
C25 C24 H24 . . 120.8 ?
C23 C24 H24 . . 120.8 ?
C24 C25 C26 . . 121.6(10) ?
C24 C25 H25 . . 119.2 ?
C26 C25 H25 . . 119.2 ?
C21 C26 C25 . . 119.5(10) ?
C21 C26 H26 . . 120.3 ?
C25 C26 H26 . . 120.3 ?

loop_
_geom_bond_atom_site_label_1
_geom_bond_atom_site_label_2
_geom_bond_site_symmetry_2
_geom_bond_distance
_geom_bond_publ_flag
I1 C13 . 2.113(11) ?
I2 C23 . 2.105(10) ?
N1 C11 . 1.394(14) ?
N1 H711 . 0.78(15) ?
N1 H712 . 0.92(13) ?
N2 C21 . 1.404(14) ?
N2 H721 . 0.84(13) ?
N2 H722 . 0.84(15) ?
C11 C16 . 1.388(14) ?
C11 C12 . 1.391(15) ?
C12 C13 . 1.378(14) ?
C12 H12 . 0.9500 ?
C13 C14 . 1.388(15) ?
C14 C15 . 1.375(17) ?
C14 H14 . 0.9500 ?
C15 C16 . 1.403(16) ?
C15 H15 . 0.9500 ?
C16 H16 . 0.9500 ?
C21 C26 . 1.388(13) ?
C21 C22 . 1.412(15) ?
C22 C23 . 1.388(14) ?
C22 H22 . 0.9500 ?
C23 C24 . 1.381(14) ?
C24 C25 . 1.374(16) ?
C24 H24 . 0.9500 ?
C25 C26 . 1.389(15) ?
C25 H25 . 0.9500 ?
C26 H26 . 0.9500 ?

loop_
_geom_hbond_atom_site_label_D
_geom_hbond_atom_site_label_H
_geom_hbond_atom_site_label_A
_geom_hbond_site_symmetry_A
_geom_hbond_distance_DH
_geom_hbond_distance_HA
_geom_hbond_distance_DA
_geom_hbond_angle_DHA
_geom_hbond_publ_flag
N1 H711 N2 . 0.78(15) 2.38(16) 3.156(17) 170(15) yes
N2 H722 N1 1_655 0.84(15) 2.33(15) 3.157(18) 171(13) yes
C13 I1 I2 1_455 2.113(11) 3.8538(10) 8.677(10) 172.9(3) yes
C23 I2 I1 1_565 2.105(10) 3.7852(10) 9.437(9) 171.8(3) yes

loop_
_geom_torsion_atom_site_label_1
_geom_torsion_atom_site_label_2
_geom_torsion_atom_site_label_3
_geom_torsion_atom_site_label_4
_geom_torsion_site_symmetry_1
_geom_torsion_site_symmetry_2
_geom_torsion_site_symmetry_3
_geom_torsion_site_symmetry_4
_geom_torsion
_geom_torsion_publ_flag
C16 C11 C12 C13 . . . . -0.2(16) ?
N1 C11 C12 C13 . . . . -176.3(10) ?
C11 C12 C13 C14 . . . . -0.6(17) ?
C11 C12 C13 I1 . . . . -178.3(8) ?
C12 C13 C14 C15 . . . . 0.5(17) ?
I1 C13 C14 C15 . . . . 178.2(8) ?
C13 C14 C15 C16 . . . . 0.3(17) ?
C12 C11 C16 C15 . . . . 1.0(17) ?
N1 C11 C16 C15 . . . . 177.1(11) ?
C14 C15 C16 C11 . . . . -1.1(18) ?
C26 C21 C22 C23 . . . . -0.6(15) ?
N2 C21 C22 C23 . . . . 176.5(10) ?
C21 C22 C23 C24 . . . . -0.5(15) ?
C21 C22 C23 I2 . . . . 178.0(7) ?
C22 C23 C24 C25 . . . . 1.0(16) ?
I2 C23 C24 C25 . . . . -177.5(8) ?
C23 C24 C25 C26 . . . . -0.4(17) ?
N2 C21 C26 C25 . . . . -175.8(10) ?
C22 C21 C26 C25 . . . . 1.1(16) ?
C24 C25 C26 C21 . . . . -0.7(17) ?
